data_1514165
loop_
_publ_author_name
'McKellar, Scott C.'
'Graham, Alexander J.'
'Allan, David R.'
'Mohideen, M Infas H'
'Morris, Russell E.'
'Moggach, Stephen A.'

_publ_section_title
;
 The effect of pressure on the post-synthetic modification of a nanoporous
 metal-organic framework.
;
_journal_issue 8
_journal_name_full Nanoscale
_journal_page_first 4163
_journal_page_last 4173
_journal_paper_doi 10.1039/c3nr04161a
_journal_volume 6
_journal_year 2014
_chemical_formula_moiety 'C18 H12 Cu3 O15 .7(H2O)'
_chemical_formula_sum 'C18 H26 Cu3 O22'
_chemical_formula_weight 783.90
_space_group_IT_number 225
_symmetry_cell_setting cubic
_symmetry_space_group_name_Hall '-F 4 2 3'
_symmetry_space_group_name_H-M 'F m -3 m'
_atom_sites_solution_hydrogens difmap
_atom_sites_solution_primary direct
_audit_creation_date 13-05-02
_audit_creation_method CRYSTALS_ver_14.40
_cell_angle_alpha 90
_cell_angle_beta 90
_cell_angle_gamma 90
_cell_formula_units_Z 16
_cell_length_a 26.315(3)
_cell_length_b 26.315(3)
_cell_length_c 26.315(3)
_cell_measurement_reflns_used 495
_cell_measurement_temperature 298
_cell_measurement_theta_max 26
_cell_measurement_theta_min 4
_cell_volume 18223(4)
_computing_cell_refinement 'Apex2 (Bruker AXS, 2006)'
_computing_data_collection 'Apex2 (Bruker AXS, 2006)'
_computing_data_reduction 'Apex2 (Bruker AXS, 2006)'
_computing_molecular_graphics 'CAMERON (Watkin et al., 1996)'
_computing_publication_material 'CRYSTALS (Betteridge et al., 2003)'
_computing_structure_refinement 'CRYSTALS (Betteridge et al., 2003)'
_computing_structure_solution 'SIR92 (Altomare et al., 1994)'
_diffrn_ambient_temperature 298
_diffrn_measured_fraction_theta_full 0.994
_diffrn_measured_fraction_theta_max 0.994
_diffrn_measurement_device Area
_diffrn_measurement_device_type 'Bruker Kappa Apex2'
_diffrn_measurement_method \w/2\q
_diffrn_radiation_monochromator graphite
_diffrn_radiation_type 'Mo K\a'
_diffrn_radiation_wavelength 0.71073
_diffrn_reflns_av_R_equivalents 0.033
_diffrn_reflns_limit_h_max 18
_diffrn_reflns_limit_h_min 0
_diffrn_reflns_limit_k_max 23
_diffrn_reflns_limit_k_min 0
_diffrn_reflns_limit_l_max 32
_diffrn_reflns_limit_l_min 3
_diffrn_reflns_number 7111
_diffrn_reflns_theta_full 26.346
_diffrn_reflns_theta_max 26.346
_diffrn_reflns_theta_min 3.375
_diffrn_standards_number 0
_exptl_absorpt_coefficient_mu 1.45
_exptl_absorpt_correction_T_max 0.75
_exptl_absorpt_correction_T_min 0.64
_exptl_absorpt_correction_type multi-scan
_exptl_absorpt_process_details 'SADABS (Siemens, 1996)'
_exptl_crystal_colour blue
_exptl_crystal_density_diffrn 1.143
_exptl_crystal_density_method 'not measured'
_exptl_crystal_description block
_exptl_crystal_F_000 6342
_exptl_crystal_size_max 0.200
_exptl_crystal_size_mid 0.200
_exptl_crystal_size_min 0.200
_platon_squeeze_details
;
see above for details
;
_refine_diff_density_max 0.49
_refine_diff_density_min -0.35
_refine_ls_extinction_method None
_refine_ls_goodness_of_fit_ref 0.9030
_refine_ls_hydrogen_treatment noref
_refine_ls_matrix_type full
_refine_ls_number_parameters 36
_refine_ls_number_reflns 984
_refine_ls_number_restraints 0
_refine_ls_R_factor_all 0.0397
_refine_ls_R_factor_gt 0.0354
_refine_ls_shift/su_max 0.0025950
_refine_ls_shift/su_mean 0.0001285
_refine_ls_structure_factor_coef Fsqd
_refine_ls_weighting_details
;
 Method, part 1, Chebychev polynomial, (Watkin, 1994, Prince, 1982) 
 [weight] = 1.0/[A~0~*T~0~(x)+A~1~*T~1~(x) ... +A~n-1~]*T~n-1~(x)] 
 where A~i~ are the Chebychev coefficients listed below and x= Fcalc/Fmax 
 Method = Robust Weighting (Prince, 1982) 
 W = [weight] * [1-(deltaF/6*sigmaF)^2^]^2^ 
 A~i~ are: 
 8.23 13.3 7.61 3.03 0.658 
;
_refine_ls_weighting_scheme calc
_refine_ls_wR_factor_all 0.0896
_refine_ls_wR_factor_gt 0.0879
_refine_ls_wR_factor_ref 0.0896
_reflns_limit_h_max 18
_reflns_limit_h_min 0
_reflns_limit_k_max 23
_reflns_limit_k_min 0
_reflns_limit_l_max 32
_reflns_limit_l_min 3
_reflns_number_gt 897
_reflns_number_total 989
_reflns_threshold_expression I>2.0\s(I)
_oxford_diffrn_Wilson_B_factor 1.68
_oxford_diffrn_Wilson_scale 4618.97
_oxford_refine_ls_r_factor_ref 0.0397
_oxford_refine_ls_scale 0.021115(3)
_oxford_reflns_number_all 984
_oxford_reflns_threshold_expression_ref I>-10.0\s(I)
_oxford_structure_analysis_title 'ST2009 in Fm-3m'
_cod_data_source_file c3nr04161a2.cif
_cod_data_source_block HK1001
_cod_original_cell_volume 18223(3)
_cod_original_sg_symbol_H-M 'F m -3 m '
_cod_database_code 1514165

loop_
_symmetry_equiv_pos_as_xyz
x,y,z
-x,-y,-z
x,y+1/2,z+1/2
-x,-y+1/2,-z+1/2
x+1/2,y,z+1/2
-x+1/2,-y,-z+1/2
x+1/2,y+1/2,z
-x+1/2,-y+1/2,-z
y,z,x
-y,-z,-x
y,z+1/2,x+1/2
-y,-z+1/2,-x+1/2
y+1/2,z,x+1/2
-y+1/2,-z,-x+1/2
y+1/2,z+1/2,x
-y+1/2,-z+1/2,-x
z,x,y
-z,-x,-y
z,x+1/2,y+1/2
-z,-x+1/2,-y+1/2
z+1/2,x,y+1/2
-z+1/2,-x,-y+1/2
z+1/2,x+1/2,y
-z+1/2,-x+1/2,-y
x,y,-z
-x,-y,z
x,y+1/2,-z+1/2
-x,-y+1/2,z+1/2
x+1/2,y,-z+1/2
-x+1/2,-y,z+1/2
x+1/2,y+1/2,-z
-x+1/2,-y+1/2,z
y,z,-x
-y,-z,x
y,z+1/2,-x+1/2
-y,-z+1/2,x+1/2
y+1/2,z,-x+1/2
-y+1/2,-z,x+1/2
y+1/2,z+1/2,-x
-y+1/2,-z+1/2,x
z,x,-y
-z,-x,y
z,x+1/2,-y+1/2
-z,-x+1/2,y+1/2
z+1/2,x,-y+1/2
-z+1/2,-x,y+1/2
z+1/2,x+1/2,-y
-z+1/2,-x+1/2,y
y,-z,-x
-y,z,x
y,-z+1/2,-x+1/2
-y,z+1/2,x+1/2
y+1/2,-z,-x+1/2
-y+1/2,z,x+1/2
y+1/2,-z+1/2,-x
-y+1/2,z+1/2,x
z,-x,-y
-z,x,y
z,-x+1/2,-y+1/2
-z,x+1/2,y+1/2
z+1/2,-x,-y+1/2
-z+1/2,x,y+1/2
z+1/2,-x+1/2,-y
-z+1/2,x+1/2,y
-z,x,-y
z,-x,y
-z,x+1/2,-y+1/2
z,-x+1/2,y+1/2
-z+1/2,x,-y+1/2
z+1/2,-x,y+1/2
-z+1/2,x+1/2,-y
z+1/2,-x+1/2,y
-x,y,-z
x,-y,z
-x,y+1/2,-z+1/2
x,-y+1/2,z+1/2
-x+1/2,y,-z+1/2
x+1/2,-y,z+1/2
-x+1/2,y+1/2,-z
x+1/2,-y+1/2,z
-y,z,-x
y,-z,x
-y,z+1/2,-x+1/2
y,-z+1/2,x+1/2
-y+1/2,z,-x+1/2
y+1/2,-z,x+1/2
-y+1/2,z+1/2,-x
y+1/2,-z+1/2,x
x,-y,-z
-x,y,z
x,-y+1/2,-z+1/2
-x,y+1/2,z+1/2
x+1/2,-y,-z+1/2
-x+1/2,y,z+1/2
x+1/2,-y+1/2,-z
-x+1/2,y+1/2,z
y,x,z
-y,-x,-z
y,x+1/2,z+1/2
-y,-x+1/2,-z+1/2
y+1/2,x,z+1/2
-y+1/2,-x,-z+1/2
y+1/2,x+1/2,z
-y+1/2,-x+1/2,-z
z,y,x
-z,-y,-x
z,y+1/2,x+1/2
-z,-y+1/2,-x+1/2
z+1/2,y,x+1/2
-z+1/2,-y,-x+1/2
z+1/2,y+1/2,x
-z+1/2,-y+1/2,-x
x,z,y
-x,-z,-y
x,z+1/2,y+1/2
-x,-z+1/2,-y+1/2
x+1/2,z,y+1/2
-x+1/2,-z,-y+1/2
x+1/2,z+1/2,y
-x+1/2,-z+1/2,-y
y,x,-z
-y,-x,z
y,x+1/2,-z+1/2
-y,-x+1/2,z+1/2
y+1/2,x,-z+1/2
-y+1/2,-x,z+1/2
y+1/2,x+1/2,-z
-y+1/2,-x+1/2,z
z,y,-x
-z,-y,x
z,y+1/2,-x+1/2
-z,-y+1/2,x+1/2
z+1/2,y,-x+1/2
-z+1/2,-y,x+1/2
z+1/2,y+1/2,-x
-z+1/2,-y+1/2,x
x,z,-y
-x,-z,y
x,z+1/2,-y+1/2
-x,-z+1/2,y+1/2
x+1/2,z,-y+1/2
-x+1/2,-z,y+1/2
x+1/2,z+1/2,-y
-x+1/2,-z+1/2,y
-z,y,-x
z,-y,x
-z,y+1/2,-x+1/2
z,-y+1/2,x+1/2
-z+1/2,y,-x+1/2
z+1/2,-y,x+1/2
-z+1/2,y+1/2,-x
z+1/2,-y+1/2,x
-x,z,-y
x,-z,y
-x,z+1/2,-y+1/2
x,-z+1/2,y+1/2
-x+1/2,z,-y+1/2
x+1/2,-z,y+1/2
-x+1/2,z+1/2,-y
x+1/2,-z+1/2,y
x,-z,-y
-x,z,y
x,-z+1/2,-y+1/2
-x,z+1/2,y+1/2
x+1/2,-z,-y+1/2
-x+1/2,z,y+1/2
x+1/2,-z+1/2,-y
-x+1/2,z+1/2,y
y,-x,-z
-y,x,z
y,-x+1/2,-z+1/2
-y,x+1/2,z+1/2
y+1/2,-x,-z+1/2
-y+1/2,x,z+1/2
y+1/2,-x+1/2,-z
-y+1/2,x+1/2,z
z,-y,-x
-z,y,x
z,-y+1/2,-x+1/2
-z,y+1/2,x+1/2
z+1/2,-y,-x+1/2
-z+1/2,y,x+1/2
z+1/2,-y+1/2,-x
-z+1/2,y+1/2,x
-y,x,-z
y,-x,z
-y,x+1/2,-z+1/2
y,-x+1/2,z+1/2
-y+1/2,x,-z+1/2
y+1/2,-x,z+1/2
-y+1/2,x+1/2,-z
y+1/2,-x+1/2,z

loop_
_atom_site_label
_atom_site_type_symbol
_atom_site_fract_x
_atom_site_fract_y
_atom_site_fract_z
_atom_site_U_iso_or_equiv
_atom_site_occupancy
_atom_site_adp_type
_atom_site_refinement_flags_posn
_atom_site_refinement_flags_adp
Cu1 Cu 0.785344(12) 0.285344(12) 0.5000 0.0308 1.0000 Uani S T
O1 O 0.84374(11) 0.34374(11) 0.5000 0.1033 1.0000 Uani S T
O2 O 0.81701(6) 0.24328(6) 0.55253(6) 0.0506 1.0000 Uani . .
C1 C 0.79683(9) 0.20317(9) 0.56912(11) 0.0407 1.0000 Uani S T
C2 C 0.82221(8) 0.17779(8) 0.61311(11) 0.0389 1.0000 Uani S T
C3 C 0.80089(12) 0.13465(9) 0.63465(9) 0.0419 1.0000 Uani S T
H31 H 0.7702 0.1207 0.6207 0.0382 1.0000 Uiso . .

loop_
_atom_site_aniso_label
_atom_site_aniso_U_11
_atom_site_aniso_U_22
_atom_site_aniso_U_33
_atom_site_aniso_U_23
_atom_site_aniso_U_13
_atom_site_aniso_U_12
Cu1 0.0328(2) 0.0328(2) 0.0268(3) 0.0000 0.0000 -0.01100(19)
O1 0.086(2) 0.086(2) 0.139(5) 0.0000 0.0000 -0.055(3)
O2 0.0526(9) 0.0516(10) 0.0476(9) 0.0148(8) -0.0146(7) -0.0138(8)
C1 0.0444(10) 0.0444(10) 0.0333(14) 0.0036(9) -0.0036(9) -0.0026(13)
C2 0.0410(10) 0.0410(10) 0.0348(14) 0.0054(9) -0.0054(9) -0.0025(12)
C3 0.0407(16) 0.0426(10) 0.0426(10) 0.0022(13) -0.0054(10) -0.0054(10)

loop_
_atom_type_symbol
_atom_type_scat_dispersion_real
_atom_type_scat_dispersion_imag
_atom_type_scat_Cromer_Mann_a1
_atom_type_scat_Cromer_Mann_b1
_atom_type_scat_Cromer_Mann_a2
_atom_type_scat_Cromer_Mann_b2
_atom_type_scat_Cromer_Mann_a3
_atom_type_scat_Cromer_Mann_b3
_atom_type_scat_Cromer_Mann_a4
_atom_type_scat_Cromer_Mann_b4
_atom_type_scat_Cromer_Mann_c
_atom_type_scat_source
C 0.0033 0.0016 2.3100 20.8439 1.0200 10.2075 1.5886 0.5687 0.8650 51.6512 0.2156 'International Tables Vol C 4.2.6.8 and 6.1.1.4'
H 0.0000 0.0000 0.4930 10.5109 0.3229 26.1257 0.1402 3.1424 0.0408 57.7998 0.0030 'International Tables Vol C 4.2.6.8 and 6.1.1.4'
O 0.0106 0.0060 3.0485 13.2771 2.2868 5.7011 1.5463 0.3239 0.8670 32.9089 0.2508 'International Tables Vol C 4.2.6.8 and 6.1.1.4'
Cu 0.3201 1.2651 13.3380 3.5828 7.1676 0.2470 5.6158 11.3966 1.6735 64.8126 1.1910 'International Tables Vol C 4.2.6.8 and 6.1.1.4'

loop_
_geom_angle_atom_site_label_1
_geom_angle_site_symmetry_1
_geom_angle_atom_site_label_2
_geom_angle_atom_site_label_3
_geom_angle_site_symmetry_3
_geom_angle
_geom_angle_publ_flag
O2 127_546 Cu1 O2 103_545 89.87(11) yes
O2 127_546 Cu1 O2 25_556 89.01(11) yes
O2 103_545 Cu1 O2 25_556 168.65(9) yes
O2 127_546 Cu1 Cu1 122_665 84.32(5) yes
O2 103_545 Cu1 Cu1 122_665 84.32(5) yes
O2 25_556 Cu1 Cu1 122_665 84.32(5) yes
O2 127_546 Cu1 O1 . 95.68(5) yes
O2 103_545 Cu1 O1 . 95.68(5) yes
O2 25_556 Cu1 O1 . 95.68(5) yes
Cu1 122_665 Cu1 O1 . 179.995 yes
O2 127_546 Cu1 O2 . 168.65(9) yes
O2 103_545 Cu1 O2 . 89.01(11) yes
O2 25_556 Cu1 O2 . 89.87(11) yes
Cu1 122_665 Cu1 O2 . 84.32(5) yes
O1 . Cu1 O2 . 95.68(5) yes
Cu1 . O2 C1 . 122.63(16) yes
O2 122_665 C1 O2 . 125.9(3) yes
O2 122_665 C1 C2 . 117.04(14) yes
O2 . C1 C2 . 117.04(14) yes
C1 . C2 C3 122_665 120.10(15) yes
C1 . C2 C3 . 120.10(15) yes
C3 122_665 C2 C3 . 119.7(3) yes
C2 . C3 C2 83_646 120.3(3) yes
C2 . C3 H31 . 119.8 no
C2 83_646 C3 H31 . 119.8 no

loop_
_geom_bond_atom_site_label_1
_geom_bond_atom_site_label_2
_geom_bond_site_symmetry_2
_geom_bond_distance
_geom_bond_publ_flag
Cu1 O2 127_546 1.9572(16) yes
Cu1 O2 103_545 1.9572(16) yes
Cu1 O2 25_556 1.9572(16) yes
Cu1 Cu1 122_665 2.6307(9) yes
Cu1 O1 . 2.173(4) yes
Cu1 O2 . 1.9572(16) yes
O2 C1 . 1.260(2) yes
C1 C2 . 1.494(4) yes
C2 C3 122_665 1.387(2) yes
C2 C3 . 1.387(2) yes
C3 H31 . 0.960 no

loop_
_platon_squeeze_void_nr
_platon_squeeze_void_average_x
_platon_squeeze_void_average_y
_platon_squeeze_void_average_z
_platon_squeeze_void_volume
_platon_squeeze_void_count_electrons
_platon_squeeze_void_content
1 -0.008 -0.031 -0.009 11615 1105 ' '
